data_4064000
loop_
_publ_author_name
'Poulain, Aur\'elie'
'Canseco-Gonzalez, Daniel'
'Hynes-Roche, Rachel'
'M\"uller-Bunz, Helge'
'Schuster, Oliver'
'Stoeckli-Evans, Helen'
'Neels, Antonia'
'Albrecht, Martin'

_publ_section_title
;
 Synthesis and Tunability of Abnormal 1,2,3-Triazolylidene Palladium and
 Rhodium Complexes
;
_journal_issue 5
_journal_name_full Organometallics
_journal_page_first 1021
_journal_paper_doi 10.1021/om101076u
_journal_volume 30
_journal_year 2011
_chemical_formula_moiety 'C22 H26 I2 N6 Pd'
_chemical_formula_sum 'C22 H26 I2 N6 Pd'
_chemical_formula_weight 734.69
_chemical_name_systematic
; 
 ? 
;
_space_group_IT_number 14
_symmetry_cell_setting monoclinic
_symmetry_space_group_name_Hall '-P 2ybc'
_symmetry_space_group_name_H-M 'P 1 21/c 1'
_atom_sites_solution_hydrogens geom
_atom_sites_solution_primary direct
_atom_sites_solution_secondary difmap
_audit_creation_method SHELXL-97
_cell_angle_alpha 90.00
_cell_angle_beta 102.350(8)
_cell_angle_gamma 90.00
_cell_formula_units_Z 4
_cell_length_a 9.5874(7)
_cell_length_b 13.4276(9)
_cell_length_c 19.6702(14)
_cell_measurement_reflns_used 8000
_cell_measurement_temperature 173(2)
_cell_measurement_theta_max 26.0
_cell_measurement_theta_min 2.05
_cell_volume 2473.7(3)
_computing_cell_refinement 'CELL in IPDS-I (Stoe & Cie, 2000)'
_computing_data_collection 'EXPOSE in IPDS-I (Stoe & Cie, 2000)'
_computing_data_reduction 'INTEGRATE in IPDS-I (Stoe & Cie, 2000)'
_computing_molecular_graphics 'PLATON (Spek, 2009)'
_computing_publication_material SHELXL-97
_computing_structure_refinement 'SHELXL-97 (Sheldrick, 2008)'
_computing_structure_solution 'SHELXS-97 (Sheldrick, 2008)'
_diffrn_ambient_temperature 173(2)
_diffrn_measured_fraction_theta_full 0.992
_diffrn_measured_fraction_theta_max 0.983
_diffrn_measurement_device_type 'STOE IPDS'
_diffrn_measurement_method 'phi rotation'
_diffrn_radiation_monochromator graphite
_diffrn_radiation_source 'fine-focus sealed tube'
_diffrn_radiation_type MoK\a
_diffrn_radiation_wavelength 0.71073
_diffrn_reflns_av_R_equivalents 0.0543
_diffrn_reflns_av_sigmaI/netI 0.0531
_diffrn_reflns_limit_h_max 11
_diffrn_reflns_limit_h_min -11
_diffrn_reflns_limit_k_max 16
_diffrn_reflns_limit_k_min -16
_diffrn_reflns_limit_l_max 21
_diffrn_reflns_limit_l_min -24
_diffrn_reflns_number 12387
_diffrn_reflns_theta_full 25.00
_diffrn_reflns_theta_max 26.02
_diffrn_reflns_theta_min 2.12
_diffrn_standards_decay_% 0
_diffrn_standards_number 0
_exptl_absorpt_coefficient_mu 3.268
_exptl_absorpt_correction_T_max 0.6133
_exptl_absorpt_correction_T_min 0.3344
_exptl_absorpt_correction_type multi-scan
_exptl_absorpt_process_details 'MULscanABS in PLATON (Spek, 2003)'
_exptl_crystal_colour pale_yellow
_exptl_crystal_density_diffrn 1.973
_exptl_crystal_density_meas ?
_exptl_crystal_density_method 'not measured'
_exptl_crystal_description plate
_exptl_crystal_F_000 1408
_exptl_crystal_size_max 0.45
_exptl_crystal_size_mid 0.40
_exptl_crystal_size_min 0.15
_refine_diff_density_max 0.949
_refine_diff_density_min -1.653
_refine_diff_density_rms 0.160
_refine_ls_extinction_coef 0.00085(14)
_refine_ls_extinction_expression Fc^*^=kFc[1+0.001xFc^2^\l^3^/sin(2\q)]^-1/4^
_refine_ls_extinction_method SHELXL
_refine_ls_goodness_of_fit_ref 0.906
_refine_ls_hydrogen_treatment constr
_refine_ls_matrix_type full
_refine_ls_number_parameters 285
_refine_ls_number_reflns 4790
_refine_ls_number_restraints 0
_refine_ls_restrained_S_all 0.906
_refine_ls_R_factor_all 0.0513
_refine_ls_R_factor_gt 0.0366
_refine_ls_shift/su_max 0.001
_refine_ls_shift/su_mean 0.000
_refine_ls_structure_factor_coef Fsqd
_refine_ls_weighting_details 'calc w=1/[\s^2^(Fo^2^)+(0.0576P)^2^] where P=(Fo^2^+2Fc^2^)/3'
_refine_ls_weighting_scheme calc
_refine_ls_wR_factor_gt 0.0847
_refine_ls_wR_factor_ref 0.0892
_reflns_number_gt 3582
_reflns_number_total 4790
_reflns_threshold_expression I>2\s(I)
_cod_data_source_file om101076u_si_002.cif
_cod_data_source_block complex_cis3a
_cod_depositor_comments
;
The following automatic conversions were performed:

'_exptl_crystal_density_meas' value 'none' was changed to '?' - the
value is perceived as not measured.

Automatic conversion script
Id: cif_fix_values 3008 2015-01-20 13:52:24Z robertas 
;
_cod_original_sg_symbol_H-M 'P 21/c'
_cod_database_code 4064000

loop_
_symmetry_equiv_pos_site_id
_symmetry_equiv_pos_as_xyz
1 x,y,z
2 -x,1/2+y,1/2-z
3 -x,-y,-z
4 x,1/2-y,1/2+z

loop_
_atom_site_aniso_label
_atom_site_aniso_U_11
_atom_site_aniso_U_22
_atom_site_aniso_U_33
_atom_site_aniso_U_23
_atom_site_aniso_U_13
_atom_site_aniso_U_12
I1 0.0410(2) 0.0197(2) 0.0364(2) -0.0041(1) 0.0028(2) -0.0020(1)
I2 0.0306(2) 0.0336(2) 0.0350(2) -0.0013(2) 0.0072(1) -0.0061(1)
Pd1 0.0217(2) 0.0182(2) 0.0259(2) -0.0011(1) 0.0003(2) -0.0011(1)
N1 0.032(2) 0.023(2) 0.033(2) -0.0025(19) 0.0044(19) 0.0016(19)
N2 0.034(2) 0.024(2) 0.043(3) -0.0101(19) 0.007(2) -0.0001(19)
N3 0.033(2) 0.022(2) 0.032(2) -0.0078(18) 0.0036(19) -0.0050(18)
N4 0.025(2) 0.018(2) 0.033(2) -0.0023(17) 0.0039(18) 0.0008(17)
N5 0.028(2) 0.030(2) 0.032(2) -0.0012(19) 0.0045(19) -0.0008(19)
N6 0.034(2) 0.029(2) 0.027(2) -0.0009(18) 0.0038(19) -0.0067(19)
C1 0.026(2) 0.021(2) 0.023(2) -0.0026(19) 0.005(2) -0.001(2)
C2 0.028(3) 0.024(3) 0.028(3) -0.003(2) 0.005(2) -0.003(2)
C3 0.029(3) 0.033(3) 0.021(3) -0.004(2) 0.001(2) -0.003(2)
C4 0.031(3) 0.035(3) 0.038(3) -0.001(2) 0.004(2) 0.001(2)
C5 0.037(3) 0.045(3) 0.040(3) 0.009(3) 0.007(3) 0.006(3)
C6 0.030(3) 0.058(4) 0.036(3) 0.007(3) 0.003(2) 0.012(3)
C7 0.024(3) 0.070(5) 0.053(4) 0.005(4) 0.001(3) -0.007(3)
C8 0.025(3) 0.049(4) 0.040(3) 0.002(3) 0.002(2) -0.007(2)
C9 0.054(4) 0.034(3) 0.051(4) -0.022(3) 0.008(3) -0.012(3)
C10 0.028(3) 0.042(3) 0.051(4) -0.007(3) -0.004(3) 0.003(3)
C11 0.033(3) 0.058(4) 0.090(6) 0.007(4) 0.015(4) 0.013(3)
C12 0.028(3) 0.019(2) 0.029(3) -0.003(2) 0.002(2) 0.001(2)
C13 0.028(3) 0.023(3) 0.029(3) -0.007(2) 0.004(2) -0.003(2)
C14 0.034(3) 0.027(3) 0.025(3) -0.004(2) -0.001(2) 0.001(2)
C15 0.031(3) 0.028(3) 0.036(3) 0.003(2) -0.007(2) 0.001(2)
C16 0.032(3) 0.042(3) 0.039(3) 0.000(3) -0.002(2) -0.004(3)
C17 0.037(3) 0.043(3) 0.050(4) 0.002(3) -0.010(3) 0.009(3)
C18 0.053(4) 0.032(3) 0.054(4) 0.006(3) -0.010(3) 0.011(3)
C19 0.041(3) 0.026(3) 0.047(4) 0.003(2) -0.001(3) 0.000(2)
C20 0.047(4) 0.041(3) 0.034(3) 0.005(3) 0.005(3) -0.006(3)
C21 0.029(3) 0.034(3) 0.038(3) 0.006(2) 0.002(2) 0.007(2)
C22 0.038(4) 0.085(6) 0.060(5) 0.018(4) -0.003(3) -0.002(4)

loop_
_atom_site_label
_atom_site_type_symbol
_atom_site_thermal_displace_type
_atom_site_fract_x
_atom_site_fract_y
_atom_site_fract_z
_atom_site_occupancy
_atom_site_U_iso_or_equiv
_atom_site_calc_flag
_atom_site_refinement_flags
I1 I Uani 0.85360(4) 0.07962(2) 0.25131(2) 1.000 0.0332(1) . .
I2 I Uani 0.76041(4) 0.20508(3) 0.41496(2) 1.000 0.0331(1) . .
Pd1 Pd Uani 0.88475(4) 0.25718(3) 0.31153(2) 1.000 0.0226(1) . .
N1 N Uani 0.8264(5) 0.4688(3) 0.3458(2) 1.000 0.0297(12) . .
N2 N Uani 0.8781(5) 0.5531(3) 0.3776(3) 1.000 0.0339(14) . .
N3 N Uani 1.0100(5) 0.5288(3) 0.4075(2) 1.000 0.0295(12) . .
N4 N Uani 1.1117(4) 0.2865(3) 0.2298(2) 1.000 0.0257(12) . .
N5 N Uani 1.1457(5) 0.3239(3) 0.1725(2) 1.000 0.0303(12) . .
N6 N Uani 1.0267(5) 0.3661(3) 0.1397(2) 1.000 0.0304(12) . .
C1 C Uani 0.9216(5) 0.3923(4) 0.3535(3) 1.000 0.0234(12) . .
C2 C Uani 1.0435(5) 0.4335(4) 0.3954(3) 1.000 0.0268(17) . .
C3 C Uani 1.1800(5) 0.3864(4) 0.4265(3) 1.000 0.0283(17) . .
C4 C Uani 1.1773(6) 0.2918(4) 0.4551(3) 1.000 0.0352(17) . .
C5 C Uani 1.3025(6) 0.2443(5) 0.4862(3) 1.000 0.0409(17) . .
C6 C Uani 1.4314(6) 0.2899(5) 0.4885(3) 1.000 0.0419(19) . .
C7 C Uani 1.4354(6) 0.3822(6) 0.4598(4) 1.000 0.050(2) . .
C8 C Uani 1.3099(6) 0.4310(5) 0.4288(3) 1.000 0.0387(19) . .
C9 C Uani 1.0989(7) 0.6078(5) 0.4464(3) 1.000 0.047(2) . .
C10 C Uani 0.6763(6) 0.4677(5) 0.3076(3) 1.000 0.0422(19) . .
C11 C Uani 0.5866(7) 0.5447(6) 0.3344(5) 1.000 0.060(3) . .
C12 C Uani 0.9736(5) 0.3027(4) 0.2339(3) 1.000 0.0260(16) . .
C13 C Uani 0.9186(5) 0.3561(4) 0.1746(3) 1.000 0.0270(17) . .
C14 C Uani 0.7730(6) 0.3946(4) 0.1496(3) 1.000 0.0298(17) . .
C15 C Uani 0.6582(6) 0.3328(4) 0.1531(3) 1.000 0.0338(17) . .
C16 C Uani 0.5191(6) 0.3678(5) 0.1347(3) 1.000 0.0391(17) . .
C17 C Uani 0.4935(7) 0.4654(5) 0.1126(3) 1.000 0.0462(19) . .
C18 C Uani 0.6062(7) 0.5265(5) 0.1080(4) 1.000 0.050(2) . .
C19 C Uani 0.7457(6) 0.4929(4) 0.1268(3) 1.000 0.0396(19) . .
C20 C Uani 1.0308(7) 0.4193(5) 0.0755(3) 1.000 0.0412(19) . .
C21 C Uani 1.2193(6) 0.2291(4) 0.2776(3) 1.000 0.0344(17) . .
C22 C Uani 1.3663(7) 0.2714(6) 0.2846(4) 1.000 0.063(3) . .
H4 H Uiso 1.08840 0.25950 0.45320 1.000 0.0420 calc R
H5 H Uiso 1.29940 0.18000 0.50610 1.000 0.0490 calc R
H6 H Uiso 1.51770 0.25740 0.50990 1.000 0.0510 calc R
H7 H Uiso 1.52480 0.41340 0.46090 1.000 0.0600 calc R
H8 H Uiso 1.31400 0.49530 0.40920 1.000 0.0460 calc R
H9A H Uiso 1.16160 0.63540 0.41770 1.000 0.0560 calc R
H9B H Uiso 1.03750 0.66070 0.45800 1.000 0.0560 calc R
H9C H Uiso 1.15700 0.58010 0.48930 1.000 0.0560 calc R
H10A H Uiso 0.63550 0.40080 0.31180 1.000 0.0510 calc R
H10B H Uiso 0.67270 0.48020 0.25770 1.000 0.0510 calc R
H11A H Uiso 0.62650 0.61110 0.33040 1.000 0.0720 calc R
H11B H Uiso 0.58640 0.53090 0.38330 1.000 0.0720 calc R
H11C H Uiso 0.48850 0.54210 0.30690 1.000 0.0720 calc R
H15 H Uiso 0.67530 0.26580 0.16830 1.000 0.0410 calc R
H16 H Uiso 0.44150 0.32500 0.13710 1.000 0.0470 calc R
H17 H Uiso 0.39850 0.49000 0.10080 1.000 0.0560 calc R
H18 H Uiso 0.58810 0.59280 0.09160 1.000 0.0590 calc R
H19 H Uiso 0.82270 0.53640 0.12420 1.000 0.0470 calc R
H20A H Uiso 1.05570 0.48920 0.08620 1.000 0.0490 calc R
H20B H Uiso 1.10260 0.38890 0.05320 1.000 0.0490 calc R
H20C H Uiso 0.93690 0.41560 0.04390 1.000 0.0490 calc R
H21A H Uiso 1.21860 0.15960 0.26060 1.000 0.0420 calc R
H21B H Uiso 1.19470 0.22770 0.32400 1.000 0.0420 calc R
H22A H Uiso 1.36430 0.34290 0.29420 1.000 0.0760 calc R
H22B H Uiso 1.39890 0.26070 0.24130 1.000 0.0760 calc R
H22C H Uiso 1.43170 0.23820 0.32300 1.000 0.0760 calc R

loop_
_atom_type_symbol
_atom_type_description
_atom_type_scat_dispersion_real
_atom_type_scat_dispersion_imag
_atom_type_scat_source
C C 0.0033 0.0016 'International Tables Vol C Tables 4.2.6.8 and 6.1.1.4'
H H 0.0000 0.0000 'International Tables Vol C Tables 4.2.6.8 and 6.1.1.4'
I I -0.4742 1.8119 'International Tables Vol C Tables 4.2.6.8 and 6.1.1.4'
N N 0.0061 0.0033 'International Tables Vol C Tables 4.2.6.8 and 6.1.1.4'
Pd Pd -0.9988 1.0072 'International Tables Vol C Tables 4.2.6.8 and 6.1.1.4'

loop_
_geom_angle_atom_site_label_1
_geom_angle_atom_site_label_2
_geom_angle_atom_site_label_3
_geom_angle
_geom_angle_publ_flag
I1 Pd1 I2 94.54(2) yes
I1 Pd1 C1 175.47(15) yes
I1 Pd1 C12 87.67(16) yes
I2 Pd1 C1 89.50(16) yes
I2 Pd1 C12 177.24(15) yes
C1 Pd1 C12 88.4(2) yes
N2 N1 C1 114.5(5) yes
N2 N1 C10 118.1(5) yes
C1 N1 C10 127.4(5) yes
N1 N2 N3 102.9(4) yes
N2 N3 C2 113.4(4) yes
N2 N3 C9 116.7(4) yes
C2 N3 C9 129.9(5) yes
N5 N4 C12 113.9(4) yes
N5 N4 C21 118.4(4) yes
C12 N4 C21 127.5(4) yes
N4 N5 N6 103.5(4) yes
N5 N6 C13 112.5(4) yes
N5 N6 C20 117.1(5) yes
C13 N6 C20 130.3(5) yes
Pd1 C1 N1 125.9(4) yes
Pd1 C1 C2 131.2(4) yes
N1 C1 C2 102.9(5) yes
N3 C2 C1 106.2(5) yes
N3 C2 C3 124.0(5) yes
C1 C2 C3 129.6(5) no
C2 C3 C4 118.1(5) no
C2 C3 C8 123.3(5) no
C4 C3 C8 118.7(5) no
C3 C4 C5 120.7(5) no
C4 C5 C6 120.0(6) no
C5 C6 C7 119.8(6) no
C6 C7 C8 120.7(6) no
C3 C8 C7 120.1(6) no
N1 C10 C11 112.5(5) yes
Pd1 C12 N4 125.2(4) yes
Pd1 C12 C13 131.3(4) yes
N4 C12 C13 103.6(4) yes
N6 C13 C12 106.4(4) yes
N6 C13 C14 124.4(5) yes
C12 C13 C14 129.2(5) no
C13 C14 C15 118.5(5) no
C13 C14 C19 122.5(5) no
C15 C14 C19 118.8(5) no
C14 C15 C16 120.8(5) no
C15 C16 C17 119.9(6) no
C16 C17 C18 119.7(6) no
C17 C18 C19 121.1(6) no
C14 C19 C18 119.8(5) no
N4 C21 C22 112.4(5) yes
C3 C4 H4 120.00 no
C5 C4 H4 120.00 no
C4 C5 H5 120.00 no
C6 C5 H5 120.00 no
C5 C6 H6 120.00 no
C7 C6 H6 120.00 no
C6 C7 H7 120.00 no
C8 C7 H7 120.00 no
C3 C8 H8 120.00 no
C7 C8 H8 120.00 no
N3 C9 H9A 109.00 no
N3 C9 H9B 110.00 no
N3 C9 H9C 110.00 no
H9A C9 H9B 109.00 no
H9A C9 H9C 109.00 no
H9B C9 H9C 110.00 no
N1 C10 H10A 109.00 no
N1 C10 H10B 109.00 no
C11 C10 H10A 109.00 no
C11 C10 H10B 109.00 no
H10A C10 H10B 108.00 no
C10 C11 H11A 109.00 no
C10 C11 H11B 110.00 no
C10 C11 H11C 110.00 no
H11A C11 H11B 109.00 no
H11A C11 H11C 109.00 no
H11B C11 H11C 109.00 no
C14 C15 H15 120.00 no
C16 C15 H15 120.00 no
C15 C16 H16 120.00 no
C17 C16 H16 120.00 no
C16 C17 H17 120.00 no
C18 C17 H17 120.00 no
C17 C18 H18 119.00 no
C19 C18 H18 119.00 no
C14 C19 H19 120.00 no
C18 C19 H19 120.00 no
N6 C20 H20A 109.00 no
N6 C20 H20B 110.00 no
N6 C20 H20C 109.00 no
H20A C20 H20B 109.00 no
H20A C20 H20C 109.00 no
H20B C20 H20C 109.00 no
N4 C21 H21A 109.00 no
N4 C21 H21B 109.00 no
C22 C21 H21A 109.00 no
C22 C21 H21B 109.00 no
H21A C21 H21B 108.00 no
C21 C22 H22A 109.00 no
C21 C22 H22B 109.00 no
C21 C22 H22C 109.00 no
H22A C22 H22B 110.00 no
H22A C22 H22C 109.00 no
H22B C22 H22C 109.00 no

loop_
_geom_bond_atom_site_label_1
_geom_bond_atom_site_label_2
_geom_bond_distance
_geom_bond_publ_flag
I1 Pd1 2.6505(5) yes
I2 Pd1 2.6622(6) yes
Pd1 C1 1.993(5) yes
Pd1 C12 1.997(5) yes
N1 N2 1.336(6) yes
N1 C1 1.361(7) yes
N1 C10 1.474(7) yes
N2 N3 1.317(7) yes
N3 C2 1.353(7) yes
N3 C9 1.469(8) yes
N4 N5 1.336(6) yes
N4 C12 1.361(6) yes
N4 C21 1.459(7) yes
N5 N6 1.313(6) yes
N6 C13 1.367(7) yes
N6 C20 1.459(7) yes
C1 C2 1.393(8) no
C2 C3 1.464(7) no
C3 C4 1.392(8) no
C3 C8 1.374(8) no
C4 C5 1.381(8) no
C5 C6 1.371(9) no
C6 C7 1.366(10) no
C7 C8 1.391(9) no
C10 C11 1.510(10) no
C12 C13 1.375(8) no
C13 C14 1.471(8) no
C14 C15 1.392(8) no
C14 C19 1.401(8) no
C15 C16 1.387(8) no
C16 C17 1.386(9) no
C17 C18 1.375(10) no
C18 C19 1.385(9) no
C21 C22 1.498(9) no
C4 H4 0.9500 no
C5 H5 0.9500 no
C6 H6 0.9500 no
C7 H7 0.9500 no
C8 H8 0.9500 no
C9 H9A 0.9800 no
C9 H9B 0.9800 no
C9 H9C 0.9800 no
C10 H10A 0.9900 no
C10 H10B 0.9900 no
C11 H11A 0.9800 no
C11 H11B 0.9800 no
C11 H11C 0.9800 no
C15 H15 0.9500 no
C16 H16 0.9500 no
C17 H17 0.9500 no
C18 H18 0.9500 no
C19 H19 0.9500 no
C20 H20A 0.9800 no
C20 H20B 0.9800 no
C20 H20C 0.9800 no
C21 H21A 0.9900 no
C21 H21B 0.9900 no
C22 H22A 0.9800 no
C22 H22B 0.9800 no
C22 H22C 0.9800 no

loop_
_geom_torsion_atom_site_label_1
_geom_torsion_atom_site_label_2
_geom_torsion_atom_site_label_3
_geom_torsion_atom_site_label_4
_geom_torsion
_geom_torsion_publ_flag
I2 Pd1 C1 N1 -82.1(5) no
I2 Pd1 C1 C2 98.7(5) no
C12 Pd1 C1 N1 96.1(5) no
C12 Pd1 C1 C2 -83.0(6) no
I1 Pd1 C12 N4 -80.9(4) no
I1 Pd1 C12 C13 100.0(5) no
C1 Pd1 C12 N4 96.9(5) no
C1 Pd1 C12 C13 -82.2(6) no
C1 N1 N2 N3 -1.0(6) no
C10 N1 N2 N3 178.4(4) no
N2 N1 C1 Pd1 -178.2(4) no
N2 N1 C1 C2 1.1(6) no
C10 N1 C1 Pd1 2.4(8) no
C10 N1 C1 C2 -178.3(5) no
N2 N1 C10 C11 -24.6(7) no
C1 N1 C10 C11 154.8(6) no
N1 N2 N3 C2 0.5(6) no
N1 N2 N3 C9 178.7(4) no
N2 N3 C2 C1 0.2(6) no
N2 N3 C2 C3 -175.8(5) no
C9 N3 C2 C1 -177.7(5) no
C9 N3 C2 C3 6.3(9) no
C12 N4 N5 N6 0.8(5) no
C21 N4 N5 N6 177.0(4) no
N5 N4 C12 Pd1 179.7(3) no
N5 N4 C12 C13 -1.1(6) no
C21 N4 C12 Pd1 3.9(7) no
C21 N4 C12 C13 -176.9(5) no
N5 N4 C21 C22 38.1(7) no
C12 N4 C21 C22 -146.3(6) no
N4 N5 N6 C13 -0.2(5) no
N4 N5 N6 C20 176.9(4) no
N5 N6 C13 C12 -0.5(6) no
N5 N6 C13 C14 -179.0(5) no
C20 N6 C13 C12 -177.0(5) no
C20 N6 C13 C14 4.5(9) no
Pd1 C1 C2 N3 178.6(4) no
Pd1 C1 C2 C3 -5.8(9) no
N1 C1 C2 N3 -0.7(6) no
N1 C1 C2 C3 174.9(5) no
N3 C2 C3 C4 133.5(6) no
N3 C2 C3 C8 -46.5(8) no
C1 C2 C3 C4 -41.5(9) no
C1 C2 C3 C8 138.6(6) no
C2 C3 C4 C5 -178.9(5) no
C8 C3 C4 C5 1.1(9) no
C2 C3 C8 C7 179.4(6) no
C4 C3 C8 C7 -0.6(9) no
C3 C4 C5 C6 -0.7(9) no
C4 C5 C6 C7 -0.2(9) no
C5 C6 C7 C8 0.6(10) no
C6 C7 C8 C3 -0.3(10) no
Pd1 C12 C13 N6 -179.9(4) no
Pd1 C12 C13 C14 -1.5(9) no
N4 C12 C13 N6 0.9(6) no
N4 C12 C13 C14 179.3(5) no
N6 C13 C14 C15 134.3(6) no
N6 C13 C14 C19 -50.0(8) no
C12 C13 C14 C15 -43.9(9) no
C12 C13 C14 C19 131.8(6) no
C13 C14 C15 C16 175.5(5) no
C19 C14 C15 C16 -0.3(9) no
C13 C14 C19 C18 -176.0(6) no
C15 C14 C19 C18 -0.3(9) no
C14 C15 C16 C17 -0.1(9) no
C15 C16 C17 C18 1.0(9) no
C16 C17 C18 C19 -1.7(10) no
C17 C18 C19 C14 1.3(10) no
